data_1530823
loop_
_publ_author_name
'Stasova, M.M.'
'Abrikosov, N.Kh.'

_publ_section_title
;
 The radiographical analysis of the solid solution in system Bi-Sb-Te
;
_journal_name_full 'Izvestiya Akademii Nauk SSSR, Neorganicheskie Materialy'
_journal_page_first 1090
_journal_page_last 1094
_journal_volume 6
_journal_year 1970
_chemical_formula_sum 'Bi Sb Te2'
_chemical_name_systematic '(Bi0.5 Sb0.5)2 Te2'
_space_group_IT_number 164
_symmetry_space_group_name_Hall '-P 3 2"'
_symmetry_space_group_name_H-M 'P -3 m 1'
_cell_angle_alpha 90
_cell_angle_beta 90
_cell_angle_gamma 120
_cell_formula_units_Z 3
_cell_length_a 4.33
_cell_length_b 4.33
_cell_length_c 23.95
_cell_volume 388.877
_citation_journal_id_ASTM IVNMAW
_cod_data_source_file Stasova_IVNMAW_1970_519.cif
_cod_data_source_block Bi1Sb1Te2
_cod_original_cell_volume 388.8767
_cod_original_formula_sum 'Bi1 Sb1 Te2'
_cod_database_code 1530823

loop_
_symmetry_equiv_pos_as_xyz
x,y,z
-y,x-y,z
-x+y,-x,z
y,x,-z
-x,-x+y,-z
x-y,-y,-z
-x,-y,-z
y,-x+y,-z
x-y,x,-z
-y,-x,z
x,x-y,z
-x+y,y,z

loop_
_atom_site_label
_atom_site_type_symbol
_atom_site_fract_x
_atom_site_fract_y
_atom_site_fract_z
_atom_site_occupancy
_atom_site_U_iso_or_equiv
Sb2 Sb 0 0 0.292 0.5 0.0
Bi1 Bi 0 0 0.126 0.5 0.0
Sb3 Sb 0.3333 0.6667 0.538 0.5 0.0
Sb1 Sb 0 0 0.126 0.5 0.0
Bi3 Bi 0.3333 0.6667 0.538 0.5 0.0
Te1 Te 0.3333 0.6667 0.789 1 0.0
Te2 Te 0.3333 0.6667 0.052 1 0.0
Bi2 Bi 0 0 0.292 0.5 0.0
Te3 Te 0.3333 0.6667 0.366 1 0.0
